data_2238915
loop_
_publ_author_name
'You, Ming-Hua'
'Li, Fo-Jun'
'Yang, Xiao-Ping'
'Lin, Xu-Xiang'
'Ye, Hua-Yan'

_publ_section_title
;
 Poly[[(\m~2~-4,4'-bipyridyl-\k^2^<i>N</i>:<i>N</i>')bis{\m~2~-<i>N</i>-[2-(2-hydroxybenzoyl)carbamothioyl]acetamidato-\k^4^<i>O</i>,<i>N</i>,<i>O</i>':<i>S</i>}bis(nitrato-\k^2^<i>O</i>,<i>O</i>')dicadmium]
 dimethylformamide tetrasolvate]
;
_journal_issue 12
_journal_name_full 'Acta Crystallographica Section E'
_journal_page_first m647
_journal_page_last m648
_journal_paper_doi 10.1107/S1600536813030055
_journal_volume 69
_journal_year 2013
_chemical_formula_iupac '[Cd2 (C10 H10 N3 O3 S)2 (C10 H8 N2) (N O3)2], 4C3 H7 N O'
_chemical_formula_moiety 'C30 H28 Cd2 N10 O12 S2, 4(C3 H7 N O)'
_chemical_formula_sum 'C42 H56 Cd2 N14 O16 S2'
_chemical_formula_weight 1301.93
_chemical_name_systematic
'Poly[[(\m~2~-4,4'-bipyridyl-\k^2^<i>N</i>:<i>N</i>')bis{\m~2~-<i>N</i>-[2-(2-hydroxybenzoyl)carbamothioyl]acetamidato-\k^4^<i>O</i>,<i>N</i>,<i>O</i>':<i>S</i>}bis(nitrato-\k^2^<i>O</i>,<i>O</i>')dicadmium] dimethylformamide tetrasolvate]'
_space_group_IT_number 14
_symmetry_cell_setting monoclinic
_symmetry_space_group_name_Hall '-P 2yn'
_symmetry_space_group_name_H-M 'P 1 21/n 1'
_atom_sites_solution_hydrogens geom
_atom_sites_solution_primary direct
_atom_sites_solution_secondary difmap
_audit_creation_method SHELXL-97
_cell_angle_alpha 90.00
_cell_angle_beta 110.55(3)
_cell_angle_gamma 90.00
_cell_formula_units_Z 2
_cell_length_a 13.831(3)
_cell_length_b 15.280(3)
_cell_length_c 14.363(3)
_cell_measurement_reflns_used 10007
_cell_measurement_temperature 293(2)
_cell_measurement_theta_max 27.5126
_cell_measurement_theta_min 3.0294
_cell_volume 2842.3(12)
_computing_cell_refinement 'CrystalClear (Rigaku, 2007)'
_computing_data_collection 'CrystalClear (Rigaku, 2007)'
_computing_data_reduction 'CrystalClear (Rigaku, 2007)'
_computing_molecular_graphics 'SHELXTL (Sheldrick, 2008)'
_computing_publication_material 'SHELXL97 (Sheldrick, 2008)'
_computing_structure_refinement 'SHELXL97 (Sheldrick, 2008)'
_computing_structure_solution 'SHELXS97 (Sheldrick, 2008)'
_diffrn_ambient_temperature 293(2)
_diffrn_measured_fraction_theta_full 0.995
_diffrn_measured_fraction_theta_max 0.995
_diffrn_measurement_device_type 'Rigaku Saturn 724+ CCD'
_diffrn_measurement_method '\w scans at fixed \c = 45\%'
_diffrn_radiation_monochromator graphite
_diffrn_radiation_source 'fine-focus sealed tube'
_diffrn_radiation_type MoK\a
_diffrn_radiation_wavelength 0.71073
_diffrn_reflns_av_R_equivalents 0.0429
_diffrn_reflns_av_sigmaI/netI 0.0338
_diffrn_reflns_limit_h_max 16
_diffrn_reflns_limit_h_min -16
_diffrn_reflns_limit_k_max 18
_diffrn_reflns_limit_k_min -18
_diffrn_reflns_limit_l_max 17
_diffrn_reflns_limit_l_min -16
_diffrn_reflns_number 18197
_diffrn_reflns_theta_full 25.00
_diffrn_reflns_theta_max 25.00
_diffrn_reflns_theta_min 3.03
_exptl_absorpt_coefficient_mu 0.896
_exptl_absorpt_correction_T_max 0.946
_exptl_absorpt_correction_T_min 0.813
_exptl_absorpt_correction_type numerical
_exptl_absorpt_process_details '(CrystalClear; Rigaku, 2007)'
_exptl_crystal_colour colourless
_exptl_crystal_density_diffrn 1.521
_exptl_crystal_density_method 'not measured'
_exptl_crystal_description block
_exptl_crystal_F_000 1324
_exptl_crystal_size_max 0.30
_exptl_crystal_size_mid 0.18
_exptl_crystal_size_min 0.08
_refine_diff_density_max 0.697
_refine_diff_density_min -0.626
_refine_ls_extinction_method none
_refine_ls_goodness_of_fit_ref 1.276
_refine_ls_hydrogen_treatment constr
_refine_ls_matrix_type full
_refine_ls_number_parameters 349
_refine_ls_number_reflns 4980
_refine_ls_number_restraints 0
_refine_ls_restrained_S_all 1.276
_refine_ls_R_factor_all 0.0637
_refine_ls_R_factor_gt 0.0599
_refine_ls_shift/su_max 0.000
_refine_ls_shift/su_mean 0.000
_refine_ls_structure_factor_coef Fsqd
_refine_ls_weighting_details 'calc w=1/[\s^2^(Fo^2^)+(0.0474P)^2^+4.0842P] where P=(Fo^2^+2Fc^2^)/3'
_refine_ls_weighting_scheme calc
_refine_ls_wR_factor_gt 0.1388
_refine_ls_wR_factor_ref 0.1410
_reflns_number_gt 4753
_reflns_number_total 4980
_reflns_threshold_expression I>2sigma(I)
_cod_data_source_file rz5087.cif
_cod_data_source_block I
_cod_original_cell_volume 2842.4(12)
_cod_original_sg_symbol_H-M 'P 21/n'
_cod_database_code 2238915

loop_
_symmetry_equiv_pos_as_xyz
'x, y, z'
'-x+1/2, y+1/2, -z+1/2'
'-x, -y, -z'
'x-1/2, -y-1/2, z-1/2'

loop_
_atom_site_type_symbol
_atom_site_label
_atom_site_fract_x
_atom_site_fract_y
_atom_site_fract_z
_atom_site_U_iso_or_equiv
_atom_site_adp_type
_atom_site_calc_flag
_atom_site_refinement_flags
_atom_site_occupancy
_atom_site_symmetry_multiplicity
Cd Cd1 0.93079(3) 0.13619(3) 0.35688(3) 0.05085(16) Uani d . 1 1
N N4 0.9607(3) 0.2863(3) 0.3953(4) 0.0603(11) Uani d . 1 1
O O2 0.8129(3) 0.1541(3) 0.4400(3) 0.0618(10) Uani d . 1 1
C C4 0.8420(4) 0.1339(3) 0.5294(4) 0.0520(12) Uani d . 1 1
N N2 1.0120(3) 0.1051(3) 0.5329(3) 0.0482(10) Uani d . 1 1
C C6 0.7984(5) 0.1324(4) 0.6899(5) 0.0704(17) Uani d . 1 1
O O4 0.7810(3) 0.1911(3) 0.2065(3) 0.0824(13) Uani d . 1 1
C C5 0.7705(4) 0.1409(4) 0.5870(5) 0.0631(15) Uani d . 1 1
O O6 0.8984(3) 0.1126(4) 0.7441(3) 0.0897(15) Uani d . 1 1
H H6 0.9043 0.1049 0.8024 0.108 Uiso calc R 1 1
O O5 0.8031(4) 0.2180(5) 0.0673(4) 0.118(2) Uani d . 1 1
N N5 0.8361(4) 0.1955(4) 0.1550(4) 0.0747(14) Uani d . 1 1
O O3 0.9307(3) 0.1752(4) 0.1959(3) 0.0837(13) Uani d . 1 1
C C7 0.7240(6) 0.1425(6) 0.7354(6) 0.097(2) Uani d . 1 1
H H7 0.7435 0.1375 0.8041 0.116 Uiso calc R 1 1
C C10 0.6671(5) 0.1583(6) 0.5319(6) 0.094(2) Uani d . 1 1
H H10 0.6465 0.1641 0.4632 0.113 Uiso calc R 1 1
C C8 0.6238(7) 0.1596(8) 0.6796(8) 0.129(4) Uani d . 1 1
H H8 0.5750 0.1662 0.7101 0.154 Uiso calc R 1 1
C C9 0.5949(6) 0.1669(8) 0.5777(8) 0.131(4) Uani d . 1 1
H H9 0.5262 0.1778 0.5395 0.157 Uiso calc R 1 1
O O1 1.1075(3) 0.1222(3) 0.3888(3) 0.0616(10) Uani d . 1 1
N N1 1.1819(3) 0.0725(3) 0.5489(3) 0.0519(10) Uani d . 1 1
H H1 1.2402 0.0541 0.5895 0.062 Uiso calc R 1 1
N N3 0.9386(3) 0.1056(3) 0.5792(3) 0.0510(10) Uani d . 1 1
H H3 0.9551 0.0879 0.6396 0.061 Uiso calc R 1 1
C C3 1.1007(4) 0.0711(3) 0.5871(4) 0.0470(11) Uani d . 1 1
C C13 0.9920(4) 0.4559(3) 0.4777(4) 0.0540(12) Uani d . 1 1
C C2 1.1834(4) 0.0978(4) 0.4592(4) 0.0542(13) Uani d . 1 1
N N6 0.5321(4) 0.1122(4) 0.2567(5) 0.0908(18) Uani d . 1 1
C C15 0.8837(5) 0.3441(4) 0.3760(5) 0.0714(17) Uani d . 1 1
H H15 0.8182 0.3272 0.3343 0.086 Uiso calc R 1 1
C C14 0.8962(4) 0.4273(4) 0.4146(5) 0.0675(16) Uani d . 1 1
H H14 0.8398 0.4649 0.3983 0.081 Uiso calc R 1 1
C C16 0.6130(4) 0.0601(5) 0.2860(5) 0.0717(17) Uani d . 1 1
H H16 0.6719 0.0790 0.2747 0.086 Uiso calc R 1 1
C C11 1.0539(5) 0.3136(4) 0.4533(6) 0.089(2) Uani d . 1 1
H H11 1.1093 0.2752 0.4667 0.107 Uiso calc R 1 1
C C12 1.0716(5) 0.3966(4) 0.4944(6) 0.093(2) Uani d . 1 1
H H12 1.1383 0.4126 0.5340 0.111 Uiso calc R 1 1
C C17 0.5353(8) 0.1979(6) 0.2137(8) 0.126(3) Uani d . 1 1
H H17A 0.6029 0.2080 0.2114 0.189 Uiso calc R 1 1
H H17B 0.5198 0.2422 0.2538 0.189 Uiso calc R 1 1
H H17C 0.4852 0.2002 0.1476 0.189 Uiso calc R 1 1
C C18 0.4398(7) 0.0860(10) 0.2729(12) 0.218(8) Uani d . 1 1
H H18A 0.4575 0.0504 0.3316 0.327 Uiso calc R 1 1
H H18B 0.3970 0.0529 0.2167 0.327 Uiso calc R 1 1
H H18C 0.4030 0.1369 0.2811 0.327 Uiso calc R 1 1
O O7 0.6180(3) -0.0114(4) 0.3271(4) 0.0868(14) Uani d . 1 1
C C1 1.2880(4) 0.0956(5) 0.4484(5) 0.0683(16) Uani d . 1 1
H H1A 1.2857 0.0572 0.3948 0.103 Uiso calc R 1 1
H H1B 1.3385 0.0748 0.5091 0.103 Uiso calc R 1 1
H H1C 1.3062 0.1535 0.4344 0.103 Uiso calc R 1 1
S S1 1.12907(10) 0.02354(9) 0.70412(10) 0.0547(3) Uani d . 1 1
N N7 0.5920(7) 0.3996(9) 0.5419(6) 0.167(4) Uani d . 1 1
C C20 0.6425(12) 0.4109(13) 0.4690(11) 0.249(9) Uani d . 1 1
H H20A 0.5981 0.3896 0.4055 0.374 Uiso calc R 1 1
H H20B 0.7062 0.3788 0.4899 0.374 Uiso calc R 1 1
H H20C 0.6565 0.4719 0.4637 0.374 Uiso calc R 1 1
C C21 0.6531(8) 0.3997(10) 0.6491(8) 0.169(5) Uani d . 1 1
H H21A 0.6078 0.3928 0.6862 0.253 Uiso calc R 1 1
H H21B 0.6897 0.4541 0.6668 0.253 Uiso calc R 1 1
H H21C 0.7016 0.3522 0.6641 0.253 Uiso calc R 1 1
O O8 0.4333(8) 0.3831(12) 0.4272(6) 0.334(11) Uani d . 1 1
C C19 0.4931(10) 0.3835(13) 0.5125(8) 0.235(10) Uani d . 1 1
H H19 0.4658 0.3713 0.5617 0.282 Uiso calc R 1 1

loop_
_atom_site_aniso_label
_atom_site_aniso_U_11
_atom_site_aniso_U_22
_atom_site_aniso_U_33
_atom_site_aniso_U_12
_atom_site_aniso_U_13
_atom_site_aniso_U_23
Cd1 0.0399(2) 0.0541(3) 0.0550(3) 0.00047(16) 0.01226(17) -0.00090(17)
N4 0.050(3) 0.049(3) 0.074(3) -0.001(2) 0.012(2) -0.001(2)
O2 0.044(2) 0.076(3) 0.063(2) 0.0082(18) 0.0158(18) 0.003(2)
C4 0.038(3) 0.051(3) 0.065(3) -0.001(2) 0.014(2) -0.011(3)
N2 0.036(2) 0.048(2) 0.062(3) -0.0030(18) 0.0188(19) -0.003(2)
C6 0.054(3) 0.086(4) 0.080(4) 0.000(3) 0.034(3) -0.010(3)
O4 0.057(2) 0.107(4) 0.083(3) -0.004(2) 0.024(2) 0.004(3)
C5 0.049(3) 0.068(4) 0.076(4) -0.003(3) 0.026(3) -0.012(3)
O6 0.057(3) 0.145(5) 0.070(3) 0.013(3) 0.027(2) 0.010(3)
O5 0.082(3) 0.181(6) 0.073(3) 0.012(4) 0.007(3) 0.047(4)
N5 0.064(3) 0.086(4) 0.064(3) 0.000(3) 0.011(3) 0.010(3)
O3 0.054(3) 0.126(4) 0.068(3) 0.013(3) 0.016(2) 0.016(3)
C7 0.082(5) 0.138(7) 0.089(5) 0.008(5) 0.052(4) -0.006(5)
C10 0.047(4) 0.147(7) 0.091(5) 0.008(4) 0.026(3) -0.016(5)
C8 0.074(6) 0.217(12) 0.118(7) 0.014(6) 0.062(5) -0.008(7)
C9 0.049(4) 0.228(12) 0.120(7) 0.025(6) 0.034(4) -0.019(8)
O1 0.043(2) 0.081(3) 0.059(2) 0.0057(18) 0.0148(18) 0.0052(19)
N1 0.033(2) 0.056(3) 0.064(3) 0.0051(18) 0.0145(19) 0.001(2)
N3 0.042(2) 0.058(3) 0.054(2) 0.0056(19) 0.0178(19) -0.002(2)
C3 0.038(2) 0.041(3) 0.058(3) -0.001(2) 0.013(2) -0.009(2)
C13 0.042(3) 0.051(3) 0.063(3) -0.001(2) 0.011(2) 0.002(2)
C2 0.041(3) 0.052(3) 0.068(3) -0.005(2) 0.017(3) -0.007(3)
N6 0.056(3) 0.108(5) 0.110(5) 0.027(3) 0.032(3) 0.027(4)
C15 0.049(3) 0.061(4) 0.086(4) 0.003(3) 0.002(3) -0.010(3)
C14 0.048(3) 0.055(3) 0.086(4) 0.006(3) 0.007(3) -0.004(3)
C16 0.039(3) 0.102(5) 0.069(4) 0.004(3) 0.012(3) -0.005(4)
C11 0.051(4) 0.060(4) 0.133(6) 0.007(3) 0.003(4) -0.024(4)
C12 0.042(3) 0.064(4) 0.144(7) -0.002(3) -0.002(4) -0.031(4)
C17 0.126(8) 0.112(7) 0.150(9) 0.042(6) 0.061(7) 0.028(7)
C18 0.066(6) 0.262(16) 0.35(2) 0.055(8) 0.103(9) 0.148(15)
O7 0.056(3) 0.102(4) 0.096(3) 0.014(2) 0.019(2) 0.022(3)
C1 0.042(3) 0.087(4) 0.081(4) 0.000(3) 0.028(3) 0.000(3)
S1 0.0464(7) 0.0602(8) 0.0516(7) 0.0013(6) 0.0098(6) -0.0056(6)
N7 0.105(6) 0.306(14) 0.098(6) -0.052(8) 0.043(5) 0.008(7)
C20 0.192(15) 0.40(3) 0.210(15) -0.070(17) 0.140(13) 0.001(17)
C21 0.094(7) 0.279(16) 0.115(8) -0.040(9) 0.012(6) -0.018(9)
O8 0.182(9) 0.72(3) 0.071(5) -0.177(13) 0.015(5) 0.056(9)
C19 0.119(9) 0.51(3) 0.070(6) -0.087(13) 0.028(6) 0.031(11)

loop_
_atom_type_symbol
_atom_type_description
_atom_type_scat_dispersion_real
_atom_type_scat_dispersion_imag
_atom_type_scat_source
C C 0.0033 0.0016 'International Tables Vol C Tables 4.2.6.8 and 6.1.1.4'
H H 0.0000 0.0000 'International Tables Vol C Tables 4.2.6.8 and 6.1.1.4'
N N 0.0061 0.0033 'International Tables Vol C Tables 4.2.6.8 and 6.1.1.4'
O O 0.0106 0.0060 'International Tables Vol C Tables 4.2.6.8 and 6.1.1.4'
S S 0.1246 0.1234 'International Tables Vol C Tables 4.2.6.8 and 6.1.1.4'
Cd Cd -0.8075 1.2024 'International Tables Vol C Tables 4.2.6.8 and 6.1.1.4'

loop_
_geom_angle_atom_site_label_1
_geom_angle_atom_site_label_2
_geom_angle_atom_site_label_3
_geom_angle_site_symmetry_3
_geom_angle
O1 Cd1 O2 . 140.93(13)
O1 Cd1 N4 . 87.55(15)
O2 Cd1 N4 . 82.21(15)
O1 Cd1 O3 . 81.83(14)
O2 Cd1 O3 . 134.28(14)
N4 Cd1 O3 . 85.65(18)
O1 Cd1 N2 . 72.96(13)
O2 Cd1 N2 . 69.13(13)
N4 Cd1 N2 . 88.16(15)
O3 Cd1 N2 . 154.27(14)
O1 Cd1 O4 . 132.81(14)
O2 Cd1 O4 . 83.67(14)
N4 Cd1 O4 . 84.38(16)
O3 Cd1 O4 . 51.27(14)
N2 Cd1 O4 . 152.53(14)
O1 Cd1 S1 3_756 99.58(10)
O2 Cd1 S1 3_756 94.80(10)
N4 Cd1 S1 3_756 171.58(11)
O3 Cd1 S1 3_756 90.91(14)
N2 Cd1 S1 3_756 98.16(10)
O4 Cd1 S1 3_756 87.47(12)
C11 N4 C15 . 116.7(5)
C11 N4 Cd1 . 120.1(4)
C15 N4 Cd1 . 122.1(4)
C4 O2 Cd1 . 117.7(3)
O2 C4 N3 . 122.0(5)
O2 C4 C5 . 121.0(5)
N3 C4 C5 . 117.0(5)
C3 N2 N3 . 114.0(4)
C3 N2 Cd1 . 133.8(3)
N3 N2 Cd1 . 110.3(3)
O6 C6 C5 . 118.2(5)
O6 C6 C7 . 121.3(7)
C5 C6 C7 . 120.4(6)
N5 O4 Cd1 . 92.1(3)
C10 C5 C6 . 117.7(6)
C10 C5 C4 . 116.4(6)
C6 C5 C4 . 125.9(5)
C6 O6 H6 . 109.5
O5 N5 O4 . 123.0(6)
O5 N5 O3 . 119.6(6)
O4 N5 O3 . 117.4(5)
N5 O3 Cd1 . 99.2(3)
C8 C7 C6 . 120.5(8)
C8 C7 H7 . 119.8
C6 C7 H7 . 119.8
C9 C10 C5 . 121.1(8)
C9 C10 H10 . 119.4
C5 C10 H10 . 119.4
C7 C8 C9 . 119.8(7)
C7 C8 H8 . 120.1
C9 C8 H8 . 120.1
C8 C9 C10 . 120.6(8)
C8 C9 H9 . 119.7
C10 C9 H9 . 119.7
C2 O1 Cd1 . 136.2(4)
C2 N1 C3 . 130.9(4)
C2 N1 H1 . 114.6
C3 N1 H1 . 114.6
C4 N3 N2 . 120.1(4)
C4 N3 H3 . 119.9
N2 N3 H3 . 119.9
N2 C3 N1 . 118.1(5)
N2 C3 S1 . 125.9(4)
N1 C3 S1 . 116.1(3)
C12 C13 C14 . 115.3(5)
C12 C13 C13 3_766 122.4(6)
C14 C13 C13 3_766 122.3(6)
O1 C2 N1 . 125.1(5)
O1 C2 C1 . 119.6(5)
N1 C2 C1 . 115.3(5)
C16 N6 C18 . 119.0(8)
C16 N6 C17 . 122.1(7)
C18 N6 C17 . 118.8(7)
N4 C15 C14 . 123.3(5)
N4 C15 H15 . 118.3
C14 C15 H15 . 118.3
C15 C14 C13 . 120.8(5)
C15 C14 H14 . 119.6
C13 C14 H14 . 119.6
O7 C16 N6 . 126.0(6)
O7 C16 H16 . 117.0
N6 C16 H16 . 117.0
N4 C11 C12 . 122.8(6)
N4 C11 H11 . 118.6
C12 C11 H11 . 118.6
C13 C12 C11 . 121.1(5)
C13 C12 H12 . 119.5
C11 C12 H12 . 119.5
N6 C17 H17A . 109.5
N6 C17 H17B . 109.5
H17A C17 H17B . 109.5
N6 C17 H17C . 109.5
H17A C17 H17C . 109.5
H17B C17 H17C . 109.5
N6 C18 H18A . 109.5
N6 C18 H18B . 109.5
H18A C18 H18B . 109.5
N6 C18 H18C . 109.5
H18A C18 H18C . 109.5
H18B C18 H18C . 109.5
C2 C1 H1A . 109.5
C2 C1 H1B . 109.5
H1A C1 H1B . 109.5
C2 C1 H1C . 109.5
H1A C1 H1C . 109.5
H1B C1 H1C . 109.5
C3 S1 Cd1 3_756 97.32(16)
C19 N7 C20 . 120.1(10)
C19 N7 C21 . 119.3(9)
C20 N7 C21 . 120.4(10)
N7 C20 H20A . 109.5
N7 C20 H20B . 109.5
H20A C20 H20B . 109.5
N7 C20 H20C . 109.5
H20A C20 H20C . 109.5
H20B C20 H20C . 109.5
N7 C21 H21A . 109.5
N7 C21 H21B . 109.5
H21A C21 H21B . 109.5
N7 C21 H21C . 109.5
H21A C21 H21C . 109.5
H21B C21 H21C . 109.5
O8 C19 N7 . 126.4(11)
O8 C19 H19 . 116.8
N7 C19 H19 . 116.8

loop_
_geom_bond_atom_site_label_1
_geom_bond_atom_site_label_2
_geom_bond_site_symmetry_2
_geom_bond_distance
Cd1 O1 . 2.332(4)
Cd1 O2 . 2.350(4)
Cd1 N4 . 2.362(5)
Cd1 O3 . 2.387(4)
Cd1 N2 . 2.426(4)
Cd1 O4 . 2.553(5)
Cd1 S1 3_756 2.6270(15)
N4 C11 . 1.332(7)
N4 C15 . 1.336(7)
O2 C4 . 1.242(7)
C4 N3 . 1.346(6)
C4 C5 . 1.499(8)
N2 C3 . 1.307(6)
N2 N3 . 1.396(5)
C6 O6 . 1.361(8)
C6 C5 . 1.397(9)
C6 C7 . 1.408(9)
O4 N5 . 1.237(6)
C5 C10 . 1.395(9)
O6 H6 . 0.8200
O5 N5 . 1.229(7)
N5 O3 . 1.270(6)
C7 C8 . 1.361(12)
C7 H7 . 0.9300
C10 C9 . 1.382(10)
C10 H10 . 0.9300
C8 C9 . 1.380(12)
C8 H8 . 0.9300
C9 H9 . 0.9300
O1 C2 . 1.232(6)
N1 C2 . 1.352(7)
N1 C3 . 1.412(6)
N1 H1 . 0.8600
N3 H3 . 0.8600
C3 S1 . 1.745(5)
C13 C12 . 1.381(8)
C13 C14 . 1.388(7)
C13 C13 3_766 1.476(10)
C2 C1 . 1.509(7)
N6 C16 . 1.317(8)
N6 C18 . 1.433(10)
N6 C17 . 1.456(10)
C15 C14 . 1.373(8)
C15 H15 . 0.9300
C14 H14 . 0.9300
C16 O7 . 1.232(8)
C16 H16 . 0.9300
C11 C12 . 1.384(9)
C11 H11 . 0.9300
C12 H12 . 0.9300
C17 H17A . 0.9600
C17 H17B . 0.9600
C17 H17C . 0.9600
C18 H18A . 0.9600
C18 H18B . 0.9600
C18 H18C . 0.9600
C1 H1A . 0.9600
C1 H1B . 0.9600
C1 H1C . 0.9600
S1 Cd1 3_756 2.6270(15)
N7 C19 . 1.305(14)
N7 C20 . 1.458(13)
N7 C21 . 1.474(12)
C20 H20A . 0.9600
C20 H20B . 0.9600
C20 H20C . 0.9600
C21 H21A . 0.9600
C21 H21B . 0.9600
C21 H21C . 0.9600
O8 C19 . 1.214(13)
C19 H19 . 0.9300

loop_
_geom_hbond_atom_site_label_D
_geom_hbond_atom_site_label_H
_geom_hbond_atom_site_label_A
_geom_hbond_site_symmetry_A
_geom_hbond_distance_DH
_geom_hbond_distance_HA
_geom_hbond_distance_DA
_geom_hbond_angle_DHA
_geom_hbond_publ_flag
N1 H1 O7 3_756 0.86 2.01 2.871(6) 174.1 y
N3 H3 O6 . 0.86 1.96 2.619(6) 132.6 y
N3 H3 S1 . 0.86 2.46 2.901(4) 112.6 n
O6 H6 O8 4_666 0.82 1.70 2.502(9) 163.8 y
